data_4318689
loop_
_publ_author_name
'Richard D. Adams'
'O.-Sung Kwon'
'Mark D. Smith'

_publ_section_title
;
 Reactions of Thioethers with Mn2(CO)7(\m-S2) Proceed with CO Displacement
 and Insertion of the Sulfur Atom into the Mn-Mn Bond
;
_journal_name_full 'Inorganic Chemistry'
_journal_page_first 5525
_journal_page_last 5529
_journal_paper_doi 10.1021/ic020408s
_journal_volume 41
_journal_year 2002
_chemical_formula_sum 'C8 H6 Mn2 O6 S3'
_chemical_formula_weight 404.19
_chemical_name_systematic
;
  ?
;
_space_group_IT_number 11
_symmetry_cell_setting monoclinic
_symmetry_space_group_name_Hall '-P 2yb'
_symmetry_space_group_name_H-M 'P 1 21/m 1'
_atom_sites_solution_hydrogens geom
_atom_sites_solution_primary direct
_atom_sites_solution_secondary difmap
_audit_creation_method SHELXL-97
_cell_angle_alpha 90.00
_cell_angle_beta 114.1920(10)
_cell_angle_gamma 90.00
_cell_formula_units_Z 2
_cell_length_a 8.4615(5)
_cell_length_b 10.5978(6)
_cell_length_c 9.0285(5)
_cell_measurement_reflns_used 3548
_cell_measurement_temperature 296(2)
_cell_measurement_theta_max 28.24
_cell_measurement_theta_min 2.47
_cell_volume 738.51(7)
_computing_cell_refinement 'SAINT+ NT V6.02a (Bruker, 1998)'
_computing_data_collection 'SMART NT V5.619 (Bruker, 2000)'
_computing_data_reduction 'SAINT+ NT V6.02a'
_computing_molecular_graphics 'SHELXTL V5.1 (Sheldrick, 1997)'
_computing_publication_material 'SHELXTL V5.1'
_computing_structure_refinement 'SHELXL-97 (Sheldrick, 1997)'
_computing_structure_solution 'SHELXS-97 (Sheldrick, 1990)'
_diffrn_ambient_temperature 296(2)
_diffrn_measured_fraction_theta_full 0.997
_diffrn_measured_fraction_theta_max 0.997
_diffrn_measurement_device_type 'Bruker SMART APEX CCD diffractometer'
_diffrn_measurement_method 'omega scans'
_diffrn_radiation_monochromator graphite
_diffrn_radiation_source 'fine-focus sealed tube'
_diffrn_radiation_type MoK\a
_diffrn_radiation_wavelength 0.71073
_diffrn_reflns_av_R_equivalents 0.0171
_diffrn_reflns_av_sigmaI/netI 0.0189
_diffrn_reflns_limit_h_max 11
_diffrn_reflns_limit_h_min -8
_diffrn_reflns_limit_k_max 14
_diffrn_reflns_limit_k_min -14
_diffrn_reflns_limit_l_max 11
_diffrn_reflns_limit_l_min -12
_diffrn_reflns_number 5680
_diffrn_reflns_theta_full 28.29
_diffrn_reflns_theta_max 28.29
_diffrn_reflns_theta_min 2.47
_diffrn_standards_decay_% <1
_exptl_absorpt_coefficient_mu 2.147
_exptl_absorpt_correction_T_max 1
_exptl_absorpt_correction_T_min 0.787588
_exptl_absorpt_correction_type SADABS
_exptl_absorpt_process_details '(SADABS, Bruker, 1997)'
_exptl_crystal_colour orange
_exptl_crystal_density_diffrn 1.818
_exptl_crystal_density_method 'not measured'
_exptl_crystal_description 'rectangular block'
_exptl_crystal_F_000 400
_exptl_crystal_size_max 0.45
_exptl_crystal_size_mid 0.30
_exptl_crystal_size_min 0.10
_refine_diff_density_max 0.266
_refine_diff_density_min -0.441
_refine_diff_density_rms 0.096
_refine_ls_extinction_method none
_refine_ls_goodness_of_fit_ref 1.083
_refine_ls_hydrogen_treatment mixed
_refine_ls_matrix_type full
_refine_ls_number_parameters 98
_refine_ls_number_reflns 1920
_refine_ls_number_restraints 0
_refine_ls_restrained_S_all 1.083
_refine_ls_R_factor_all 0.0236
_refine_ls_R_factor_gt 0.0220
_refine_ls_shift/su_max 0.000
_refine_ls_shift/su_mean 0.000
_refine_ls_structure_factor_coef Fsqd
_refine_ls_weighting_details 'calc w=1/[\s^2^(Fo^2^)+(0.0375P)^2^+0.0626P] where P=(Fo^2^+2Fc^2^)/3'
_refine_ls_weighting_scheme calc
_refine_ls_wR_factor_gt 0.0602
_refine_ls_wR_factor_ref 0.0614
_reflns_number_gt 1800
_reflns_number_total 1920
_reflns_threshold_expression >2sigma(I)
_cod_data_source_file ic020408s_1.cif
_cod_data_source_block Mn2S2(CO)6(Me2S)
_cod_depositor_comments
;
The following automatic conversions were performed:

'_symmetry_cell_setting' value 'Monoclinic' changed to 'monoclinic'
according to the built-in table from CIF Core dictionary named
'cif_core.dic' version 2.4.1 from 2010-06-29.

Automatic conversion script
Id: cif_fix_values 1646 2011-03-28 12:23:43Z adriana 
;
_cod_database_code 4318689

loop_
_symmetry_equiv_pos_as_xyz
'x, y, z'
'-x, y+1/2, -z'
'-x, -y, -z'
'x, -y-1/2, z'

loop_
_atom_site_label
_atom_site_type_symbol
_atom_site_fract_x
_atom_site_fract_y
_atom_site_fract_z
_atom_site_U_iso_or_equiv
_atom_site_adp_type
_atom_site_occupancy
_atom_site_symmetry_multiplicity
_atom_site_calc_flag
_atom_site_refinement_flags
_atom_site_disorder_assembly
_atom_site_disorder_group
Mn1 Mn 0.32288(4) 0.2500 -0.14332(3) 0.03459(9) Uani 1 2 d S . .
Mn2 Mn 0.62516(4) 0.2500 0.25143(3) 0.03383(9) Uani 1 2 d S . .
S1 S 0.59295(4) 0.15342(3) 0.00585(4) 0.04043(10) Uani 1 1 d . . .
S2 S 0.32247(6) 0.2500 0.11549(5) 0.03281(11) Uani 1 2 d S . .
C1 C 0.2130(2) 0.11948(15) 0.15935(19) 0.0461(3) Uani 1 1 d . . .
H1A H 0.2307 0.1226 0.2713 0.069 Uiso 1 1 calc R . .
H1B H 0.2586 0.0417 0.1386 0.069 Uiso 1 1 calc R . .
H1C H 0.0913 0.1243 0.0915 0.069 Uiso 1 1 calc R . .
C10 C 0.1636(2) 0.12713(16) -0.22457(18) 0.0467(3) Uani 1 1 d . . .
C11 C 0.3638(3) 0.2500 -0.3258(2) 0.0452(5) Uani 1 2 d S . .
C20 C 0.6405(2) 0.12577(17) 0.39251(19) 0.0496(4) Uani 1 1 d . . .
C21 C 0.8577(3) 0.2500 0.3289(2) 0.0434(4) Uani 1 2 d S . .
O10 O 0.06142(18) 0.05070(14) -0.27681(17) 0.0748(4) Uani 1 1 d . . .
O11 O 0.3920(2) 0.2500 -0.4382(2) 0.0648(5) Uani 1 2 d S . .
O20 O 0.65735(19) 0.04683(17) 0.4825(2) 0.0854(5) Uani 1 1 d . . .
O21 O 1.0052(2) 0.2500 0.3818(2) 0.0651(5) Uani 1 2 d S . .

loop_
_atom_site_aniso_label
_atom_site_aniso_U_11
_atom_site_aniso_U_22
_atom_site_aniso_U_33
_atom_site_aniso_U_23
_atom_site_aniso_U_13
_atom_site_aniso_U_12
Mn1 0.03704(16) 0.03730(16) 0.03056(15) 0.000 0.01501(11) 0.000
Mn2 0.03346(15) 0.03779(17) 0.03190(15) 0.000 0.01506(11) 0.000
S1 0.04289(19) 0.0420(2) 0.03981(18) -0.00283(13) 0.02046(15) 0.00605(14)
S2 0.0353(2) 0.0339(2) 0.0329(2) 0.000 0.01779(17) 0.000
C1 0.0544(8) 0.0407(8) 0.0524(8) 0.0005(6) 0.0311(7) -0.0084(6)
C10 0.0470(8) 0.0483(8) 0.0417(7) -0.0011(6) 0.0151(6) -0.0009(7)
C11 0.0442(11) 0.0539(12) 0.0367(10) 0.000 0.0157(8) 0.000
C20 0.0408(7) 0.0598(9) 0.0493(8) 0.0116(7) 0.0194(6) 0.0029(7)
C21 0.0419(10) 0.0506(11) 0.0396(10) 0.000 0.0187(8) 0.000
O10 0.0656(8) 0.0661(9) 0.0787(9) -0.0107(7) 0.0153(7) -0.0227(7)
O11 0.0689(11) 0.0918(14) 0.0438(9) 0.000 0.0331(8) 0.000
O20 0.0735(9) 0.0940(13) 0.0876(10) 0.0523(10) 0.0319(8) 0.0091(8)
O21 0.0374(8) 0.0873(14) 0.0678(11) 0.000 0.0189(7) 0.000

loop_
_atom_type_symbol
_atom_type_description
_atom_type_scat_dispersion_real
_atom_type_scat_dispersion_imag
_atom_type_scat_source
C C 0.0033 0.0016 'International Tables Vol C Tables 4.2.6.8 and 6.1.1.4'
H H 0.0000 0.0000 'International Tables Vol C Tables 4.2.6.8 and 6.1.1.4'
O O 0.0106 0.0060 'International Tables Vol C Tables 4.2.6.8 and 6.1.1.4'
S S 0.1246 0.1234 'International Tables Vol C Tables 4.2.6.8 and 6.1.1.4'
Mn Mn 0.3368 0.7283 'International Tables Vol C Tables 4.2.6.8 and 6.1.1.4'

loop_
_geom_angle_atom_site_label_1
_geom_angle_atom_site_label_2
_geom_angle_atom_site_label_3
_geom_angle
_geom_angle_site_symmetry_1
_geom_angle_site_symmetry_3
_geom_angle_publ_flag
C10 Mn1 C10 92.68(10) . 4_565 ?
C10 Mn1 C11 91.12(7) . . ?
C10 Mn1 C11 91.12(7) 4_565 . ?
C10 Mn1 S2 95.73(5) . . ?
C10 Mn1 S2 95.73(5) 4_565 . ?
C11 Mn1 S2 170.06(7) . . ?
C10 Mn1 S1 159.27(5) . 4_565 ?
C10 Mn1 S1 107.89(5) 4_565 4_565 ?
C11 Mn1 S1 91.01(6) . 4_565 ?
S2 Mn1 S1 80.050(15) . 4_565 ?
C10 Mn1 S1 107.89(5) . . ?
C10 Mn1 S1 159.27(5) 4_565 . ?
C11 Mn1 S1 91.01(6) . . ?
S2 Mn1 S1 80.050(15) . . ?
S1 Mn1 S1 51.448(19) 4_565 . ?
C21 Mn2 C20 88.55(7) . 4_565 ?
C21 Mn2 C20 88.55(7) . . ?
C20 Mn2 C20 94.06(11) 4_565 . ?
C21 Mn2 S2 172.24(7) . . ?
C20 Mn2 S2 96.72(5) 4_565 . ?
C20 Mn2 S2 96.72(5) . . ?
C21 Mn2 S1 93.00(6) . . ?
C20 Mn2 S1 158.72(6) 4_565 . ?
C20 Mn2 S1 107.19(6) . . ?
S2 Mn2 S1 80.028(15) . . ?
C21 Mn2 S1 93.00(6) . 4_565 ?
C20 Mn2 S1 107.19(6) 4_565 4_565 ?
C20 Mn2 S1 158.72(6) . 4_565 ?
S2 Mn2 S1 80.028(15) . 4_565 ?
S1 Mn2 S1 51.540(19) . 4_565 ?
S1 S1 Mn2 64.230(10) 4_565 . ?
S1 S1 Mn1 64.276(10) 4_565 . ?
Mn2 S1 Mn1 93.454(14) . . ?
C1 S2 C1 100.69(11) . 4_565 ?
C1 S2 Mn1 115.61(5) . . ?
C1 S2 Mn1 115.61(5) 4_565 . ?
C1 S2 Mn2 115.85(6) . . ?
C1 S2 Mn2 115.85(6) 4_565 . ?
Mn1 S2 Mn2 94.274(18) . . ?
O10 C10 Mn1 179.10(16) . . ?
O11 C11 Mn1 179.0(2) . . ?
O20 C20 Mn2 177.06(15) . . ?
O21 C21 Mn2 178.32(19) . . ?

loop_
_geom_bond_atom_site_label_1
_geom_bond_atom_site_label_2
_geom_bond_distance
_geom_bond_site_symmetry_2
_geom_bond_publ_flag
Mn1 C10 1.7999(16) . ?
Mn1 C10 1.7999(16) 4_565 ?
Mn1 C11 1.817(2) . ?
Mn1 S2 2.3380(5) . ?
Mn1 S1 2.3582(4) 4_565 ?
Mn1 S1 2.3582(4) . ?
Mn2 C21 1.798(2) . ?
Mn2 C20 1.7993(16) 4_565 ?
Mn2 C20 1.7993(16) . ?
Mn2 S2 2.3430(5) . ?
Mn2 S1 2.3543(4) . ?
Mn2 S1 2.3543(4) 4_565 ?
S1 S1 2.0471(7) 4_565 ?
S2 C1 1.7967(14) . ?
S2 C1 1.7967(14) 4_565 ?
C10 O10 1.137(2) . ?
C11 O11 1.134(3) . ?
C20 O20 1.134(2) . ?
C21 O21 1.139(3) . ?
